data_7701778
loop_
_publ_author_name
'Arp, Fabian F.'
'Bhuvanesh, Nattamai'
'Bl\"umel, Janet'

_publ_section_title
;
 Hydrogen peroxide adducts of triarylphosphine oxides.
;
_journal_issue 38
_journal_name_full 'Dalton transactions (Cambridge, England : 2003)'
_journal_page_first 14312
_journal_page_last 14325
_journal_paper_doi 10.1039/c9dt03070k
_journal_volume 48
_journal_year 2019
_chemical_formula_moiety 'C21 H21 O P, H2 O2'
_chemical_formula_sum 'C21 H23 O3 P'
_chemical_formula_weight 354.36
_space_group_crystal_system monoclinic
_space_group_IT_number 14
_space_group_name_Hall '-P 2ybc'
_space_group_name_H-M_alt 'P 1 21/c 1'
_atom_sites_solution_hydrogens mixed
_atom_sites_solution_primary direct
_audit_creation_date 2016-06-17
_audit_creation_method
;
Olex2 1.2-beta
(compiled 2016.02.19 svn.r3266 for OlexSys, GUI svn.r5155)
;
_audit_update_record
;
2019-02-20 deposited with the CCDC.	2019-08-27 downloaded from the CCDC.
;
_cell_angle_alpha 90
_cell_angle_beta 101.117(3)
_cell_angle_gamma 90
_cell_formula_units_Z 4
_cell_length_a 9.133(2)
_cell_length_b 15.855(4)
_cell_length_c 12.790(3)
_cell_measurement_reflns_used 6287
_cell_measurement_temperature 110.0
_cell_measurement_theta_max 27.449
_cell_measurement_theta_min 2.569
_cell_volume 1817.3(7)
_computing_cell_refinement 'SAINT v8.34A (Bruker, 2013)'
_computing_data_reduction 'SAINT v8.34A (Bruker, 2013)'
_computing_molecular_graphics 'Olex2 (Dolomanov et al., 2009)'
_computing_publication_material 'Olex2 (Dolomanov et al., 2009)'
_computing_structure_refinement 'ShelXL (Sheldrick, 2015)'
_computing_structure_solution 'ShelXT (Sheldrick, 2015)'
_diffrn_ambient_temperature 110.0
_diffrn_measured_fraction_theta_full 0.999
_diffrn_measured_fraction_theta_max 0.990
_diffrn_measurement_device_type 'Bruker APEX-II CCD'
_diffrn_measurement_method '\f and \w scans'
_diffrn_radiation_type MoK\a
_diffrn_radiation_wavelength 0.71073
_diffrn_reflns_av_R_equivalents 0.0373
_diffrn_reflns_av_unetI/netI 0.0311
_diffrn_reflns_Laue_measured_fraction_full 0.999
_diffrn_reflns_Laue_measured_fraction_max 0.990
_diffrn_reflns_limit_h_max 11
_diffrn_reflns_limit_h_min -11
_diffrn_reflns_limit_k_max 20
_diffrn_reflns_limit_k_min -20
_diffrn_reflns_limit_l_max 16
_diffrn_reflns_limit_l_min -16
_diffrn_reflns_number 20732
_diffrn_reflns_point_group_measured_fraction_full 0.999
_diffrn_reflns_point_group_measured_fraction_max 0.990
_diffrn_reflns_theta_full 25.242
_diffrn_reflns_theta_max 27.655
_diffrn_reflns_theta_min 2.070
_diffrn_standards_number 0
_exptl_absorpt_coefficient_mu 0.168
_exptl_absorpt_correction_T_max 0.7456
_exptl_absorpt_correction_T_min 0.6787
_exptl_absorpt_correction_type multi-scan
_exptl_absorpt_process_details
;
SADABS-2014/3 (Bruker,2014/3) was used for absorption correction.
wR2(int) was 0.0745 before and 0.0482 after correction.
The Ratio of minimum to maximum transmission is 0.9103.
The \l/2 correction factor is Not present.
;
_exptl_crystal_colour colourless
_exptl_crystal_colour_primary colourless
_exptl_crystal_density_diffrn 1.295
_exptl_crystal_description block
_exptl_crystal_F_000 752
_exptl_crystal_size_max 0.772
_exptl_crystal_size_mid 0.582
_exptl_crystal_size_min 0.396
_refine_diff_density_max 0.481
_refine_diff_density_min -0.387
_refine_diff_density_rms 0.054
_refine_ls_extinction_method none
_refine_ls_goodness_of_fit_ref 1.026
_refine_ls_hydrogen_treatment constr
_refine_ls_matrix_type full
_refine_ls_number_parameters 229
_refine_ls_number_reflns 4199
_refine_ls_number_restraints 0
_refine_ls_restrained_S_all 1.026
_refine_ls_R_factor_all 0.0571
_refine_ls_R_factor_gt 0.0438
_refine_ls_shift/su_max 0.001
_refine_ls_shift/su_mean 0.000
_refine_ls_structure_factor_coef Fsqd
_refine_ls_weighting_details 'w=1/[\s^2^(Fo^2^)+(0.0487P)^2^+1.4073P] where P=(Fo^2^+2Fc^2^)/3'
_refine_ls_weighting_scheme calc
_refine_ls_wR_factor_gt 0.1056
_refine_ls_wR_factor_ref 0.1138
_reflns_Friedel_coverage 0.000
_reflns_number_gt 3393
_reflns_number_total 4199
_reflns_threshold_expression 'I > 2\s(I)'
_cod_data_source_file c9dt03070k2.cif
_cod_data_source_block ffe007
_cod_original_cell_volume 1817.4(7)
_cod_database_code 7701778
_shelx_space_group_comment
;
The symmetry employed for this shelxl refinement is uniquely defined
by the following loop, which should always be used as a source of
symmetry information in preference to the above space-group names.
They are only intended as comments.
;
_shelx_estimated_absorpt_t_max 0.936
_shelx_estimated_absorpt_t_min 0.881
_olex2_refinement_description
;
1. Fixed Uiso
 At 1.2 times of:
  All C(H) groups
 At 1.5 times of:
  All C(H,H,H) groups, All O(H) groups
2.a Riding coordinates:
 O2(H2), O3(H3A)
2.b Aromatic/amide H refined with riding coordinates:
 C3(H3), C4(H4), C5(H5), C6(H6), C10(H10), C11(H11), C12(H12), C13(H13),
 C17(H17), C18(H18), C19(H19), C20(H20)
2.c Idealised Me refined as rotating group:
 C7(H7A,H7B,H7C), C14(H14A,H14B,H14C), C21(H21A,H21B,H21C)
;
_shelx_shelxl_version_number 2014/7
_olex2_submission_special_instructions 'No special instructions were received'

loop_
_space_group_symop_operation_xyz
'x, y, z'
'-x, y+1/2, -z+1/2'
'-x, -y, -z'
'x, -y-1/2, z-1/2'

loop_
_atom_site_label
_atom_site_type_symbol
_atom_site_fract_x
_atom_site_fract_y
_atom_site_fract_z
_atom_site_U_iso_or_equiv
_atom_site_adp_type
_atom_site_occupancy
_atom_site_site_symmetry_order
_atom_site_calc_flag
_atom_site_refinement_flags_posn
P1 P 0.67756(5) 0.49687(3) 0.74229(3) 0.01352(12) Uani 1 1 d .
O1 O 0.77133(13) 0.49806(7) 0.85243(9) 0.0186(3) Uani 1 1 d .
C1 C 0.67257(18) 0.39430(10) 0.68010(13) 0.0148(3) Uani 1 1 d .
C2 C 0.80468(19) 0.34792(11) 0.68200(13) 0.0171(3) Uani 1 1 d .
C3 C 0.7940(2) 0.27018(11) 0.63102(14) 0.0218(4) Uani 1 1 d .
H3 H 0.8820 0.2381 0.6318 0.026 Uiso 1 1 calc R
C4 C 0.6586(2) 0.23850(11) 0.57921(15) 0.0247(4) Uani 1 1 d .
H4 H 0.6545 0.1850 0.5452 0.030 Uiso 1 1 calc R
C5 C 0.5292(2) 0.28413(11) 0.57655(14) 0.0225(4) Uani 1 1 d .
H5 H 0.4360 0.2625 0.5405 0.027 Uiso 1 1 calc R
C6 C 0.53644(19) 0.36174(11) 0.62692(13) 0.0182(4) Uani 1 1 d .
H6 H 0.4476 0.3933 0.6253 0.022 Uiso 1 1 calc R
C7 C 0.95564(19) 0.37996(12) 0.73528(15) 0.0220(4) Uani 1 1 d .
H7A H 0.9648 0.4396 0.7177 0.033 Uiso 1 1 calc GR
H7B H 1.0334 0.3475 0.7102 0.033 Uiso 1 1 calc GR
H7C H 0.9671 0.3736 0.8127 0.033 Uiso 1 1 calc GR
C8 C 0.74889(18) 0.56898(10) 0.65421(13) 0.0150(3) Uani 1 1 d .
C9 C 0.77127(19) 0.65507(11) 0.67967(13) 0.0182(4) Uani 1 1 d .
C10 C 0.8366(2) 0.70526(11) 0.61207(15) 0.0222(4) Uani 1 1 d .
H10 H 0.8511 0.7636 0.6276 0.027 Uiso 1 1 calc R
C11 C 0.8812(2) 0.67261(12) 0.52298(15) 0.0237(4) Uani 1 1 d .
H11 H 0.9286 0.7080 0.4796 0.028 Uiso 1 1 calc R
C12 C 0.8569(2) 0.58863(12) 0.49704(14) 0.0221(4) Uani 1 1 d .
H12 H 0.8855 0.5661 0.4351 0.027 Uiso 1 1 calc R
C13 C 0.79030(19) 0.53757(11) 0.56229(13) 0.0179(3) Uani 1 1 d .
H13 H 0.7725 0.4799 0.5440 0.021 Uiso 1 1 calc R
C14 C 0.7269(2) 0.69512(12) 0.77531(15) 0.0269(4) Uani 1 1 d .
H14A H 0.6307 0.6722 0.7848 0.040 Uiso 1 1 calc GR
H14B H 0.7181 0.7563 0.7647 0.040 Uiso 1 1 calc GR
H14C H 0.8029 0.6831 0.8388 0.040 Uiso 1 1 calc GR
C15 C 0.48548(18) 0.52536(10) 0.74019(13) 0.0155(3) Uani 1 1 d .
C16 C 0.40554(19) 0.48952(10) 0.81321(13) 0.0179(3) Uani 1 1 d .
C17 C 0.2598(2) 0.51623(11) 0.81009(15) 0.0219(4) Uani 1 1 d .
H17 H 0.2049 0.4930 0.8592 0.026 Uiso 1 1 calc R
C18 C 0.1926(2) 0.57575(12) 0.73730(15) 0.0232(4) Uani 1 1 d .
H18 H 0.0932 0.5934 0.7375 0.028 Uiso 1 1 calc R
C19 C 0.2696(2) 0.60949(11) 0.66447(14) 0.0215(4) Uani 1 1 d .
H19 H 0.2231 0.6496 0.6136 0.026 Uiso 1 1 calc R
C20 C 0.41544(19) 0.58442(11) 0.66613(13) 0.0177(3) Uani 1 1 d .
H20 H 0.4686 0.6078 0.6161 0.021 Uiso 1 1 calc R
C21 C 0.4716(2) 0.42269(12) 0.89238(15) 0.0252(4) Uani 1 1 d .
H21A H 0.5013 0.3739 0.8542 0.038 Uiso 1 1 calc GR
H21B H 0.3971 0.4051 0.9339 0.038 Uiso 1 1 calc GR
H21C H 0.5592 0.4456 0.9404 0.038 Uiso 1 1 calc GR
O2 O 0.92171(18) 0.60505(10) 1.00283(12) 0.0436(4) Uani 1 1 d .
H2 H 0.8817 0.5710 0.9461 0.065 Uiso 1 1 d R
O3 O 1.0731(2) 0.61057(10) 0.98996(13) 0.0440(4) Uani 1 1 d .
H3A H 1.1129 0.5697 1.0422 0.066 Uiso 1 1 d R

loop_
_atom_site_aniso_label
_atom_site_aniso_U_11
_atom_site_aniso_U_22
_atom_site_aniso_U_33
_atom_site_aniso_U_23
_atom_site_aniso_U_13
_atom_site_aniso_U_12
P1 0.0122(2) 0.0138(2) 0.0140(2) -0.00044(16) 0.00114(15) 0.00075(15)
O1 0.0184(6) 0.0204(6) 0.0153(6) -0.0012(5) -0.0009(5) 0.0009(5)
C1 0.0166(8) 0.0134(8) 0.0143(7) 0.0007(6) 0.0030(6) -0.0005(6)
C2 0.0179(8) 0.0169(8) 0.0169(8) 0.0038(6) 0.0044(6) 0.0006(6)
C3 0.0247(9) 0.0167(8) 0.0249(9) 0.0020(7) 0.0069(7) 0.0050(7)
C4 0.0337(11) 0.0152(9) 0.0253(9) -0.0027(7) 0.0057(8) -0.0020(7)
C5 0.0240(9) 0.0209(9) 0.0211(9) -0.0012(7) 0.0007(7) -0.0062(7)
C6 0.0172(8) 0.0191(8) 0.0175(8) 0.0003(7) 0.0015(6) -0.0005(7)
C7 0.0170(9) 0.0229(9) 0.0254(9) -0.0005(7) 0.0020(7) 0.0038(7)
C8 0.0115(8) 0.0164(8) 0.0164(8) 0.0004(6) 0.0010(6) -0.0003(6)
C9 0.0148(8) 0.0177(8) 0.0203(8) -0.0009(7) -0.0011(6) 0.0001(6)
C10 0.0199(9) 0.0171(8) 0.0272(9) 0.0024(7) -0.0011(7) -0.0032(7)
C11 0.0182(9) 0.0265(10) 0.0259(9) 0.0092(8) 0.0033(7) -0.0025(7)
C12 0.0201(9) 0.0272(9) 0.0201(8) 0.0037(7) 0.0066(7) 0.0036(7)
C13 0.0163(8) 0.0170(8) 0.0198(8) 0.0008(7) 0.0021(6) 0.0023(6)
C14 0.0374(11) 0.0175(9) 0.0260(9) -0.0056(7) 0.0067(8) -0.0033(8)
C15 0.0138(8) 0.0161(8) 0.0164(8) -0.0033(6) 0.0022(6) 0.0002(6)
C16 0.0190(8) 0.0170(8) 0.0179(8) -0.0036(6) 0.0039(6) -0.0024(6)
C17 0.0194(9) 0.0238(9) 0.0238(9) -0.0061(7) 0.0077(7) -0.0049(7)
C18 0.0133(8) 0.0248(9) 0.0312(10) -0.0087(8) 0.0034(7) 0.0009(7)
C19 0.0180(9) 0.0189(9) 0.0257(9) -0.0027(7) -0.0008(7) 0.0030(7)
C20 0.0170(8) 0.0173(8) 0.0185(8) 0.0000(6) 0.0023(6) -0.0008(6)
C21 0.0282(10) 0.0252(10) 0.0235(9) 0.0041(8) 0.0085(8) -0.0018(8)
O2 0.0427(10) 0.0438(9) 0.0374(9) -0.0146(7) -0.0098(7) 0.0093(7)
O3 0.0523(11) 0.0415(9) 0.0375(9) 0.0162(7) 0.0073(8) -0.0072(8)

loop_
_atom_type_symbol
_atom_type_description
_atom_type_scat_dispersion_real
_atom_type_scat_dispersion_imag
_atom_type_scat_source
C C 0.0033 0.0016 'International Tables Vol C Tables 4.2.6.8 and 6.1.1.4'
H H 0.0000 0.0000 'International Tables Vol C Tables 4.2.6.8 and 6.1.1.4'
O O 0.0106 0.0060 'International Tables Vol C Tables 4.2.6.8 and 6.1.1.4'
P P 0.1023 0.0942 'International Tables Vol C Tables 4.2.6.8 and 6.1.1.4'

loop_
_geom_angle_atom_site_label_1
_geom_angle_atom_site_label_2
_geom_angle_atom_site_label_3
_geom_angle
O1 P1 C1 112.70(7)
O1 P1 C8 111.53(7)
O1 P1 C15 112.80(7)
C1 P1 C8 106.01(8)
C15 P1 C1 106.05(8)
C15 P1 C8 107.30(8)
C2 C1 P1 120.87(13)
C6 C1 P1 119.46(13)
C6 C1 C2 119.65(15)
C1 C2 C7 122.60(15)
C3 C2 C1 118.20(16)
C3 C2 C7 119.19(16)
C2 C3 H3 119.2
C4 C3 C2 121.58(17)
C4 C3 H3 119.2
C3 C4 H4 119.8
C3 C4 C5 120.32(17)
C5 C4 H4 119.8
C4 C5 H5 120.3
C4 C5 C6 119.34(17)
C6 C5 H5 120.3
C1 C6 H6 119.5
C5 C6 C1 120.90(16)
C5 C6 H6 119.5
C2 C7 H7A 109.5
C2 C7 H7B 109.5
C2 C7 H7C 109.5
H7A C7 H7B 109.5
H7A C7 H7C 109.5
H7B C7 H7C 109.5
C9 C8 P1 121.40(13)
C13 C8 P1 119.16(13)
C13 C8 C9 119.34(16)
C8 C9 C14 123.23(16)
C10 C9 C8 118.09(16)
C10 C9 C14 118.68(16)
C9 C10 H10 119.1
C11 C10 C9 121.85(17)
C11 C10 H10 119.1
C10 C11 H11 120.0
C12 C11 C10 120.02(17)
C12 C11 H11 120.0
C11 C12 H12 120.4
C11 C12 C13 119.23(17)
C13 C12 H12 120.4
C8 C13 H13 119.3
C12 C13 C8 121.43(17)
C12 C13 H13 119.3
C9 C14 H14A 109.5
C9 C14 H14B 109.5
C9 C14 H14C 109.5
H14A C14 H14B 109.5
H14A C14 H14C 109.5
H14B C14 H14C 109.5
C16 C15 P1 120.95(13)
C20 C15 P1 119.62(13)
C20 C15 C16 119.42(16)
C15 C16 C21 122.42(16)
C17 C16 C15 118.24(16)
C17 C16 C21 119.34(16)
C16 C17 H17 119.2
C18 C17 C16 121.69(17)
C18 C17 H17 119.2
C17 C18 H18 120.0
C19 C18 C17 120.09(17)
C19 C18 H18 120.0
C18 C19 H19 120.3
C18 C19 C20 119.49(17)
C20 C19 H19 120.3
C15 C20 H20 119.5
C19 C20 C15 121.05(16)
C19 C20 H20 119.5
C16 C21 H21A 109.5
C16 C21 H21B 109.5
C16 C21 H21C 109.5
H21A C21 H21B 109.5
H21A C21 H21C 109.5
H21B C21 H21C 109.5
O3 O2 H2 101.0
O2 O3 H3A 97.2

loop_
_geom_bond_atom_site_label_1
_geom_bond_atom_site_label_2
_geom_bond_distance
P1 O1 1.5011(12)
P1 C1 1.8071(17)
P1 C8 1.8121(17)
P1 C15 1.8068(18)
C1 C2 1.409(2)
C1 C6 1.396(2)
C2 C3 1.389(2)
C2 C7 1.504(2)
C3 H3 0.9500
C3 C4 1.380(3)
C4 H4 0.9500
C4 C5 1.381(3)
C5 H5 0.9500
C5 C6 1.385(2)
C6 H6 0.9500
C7 H7A 0.9800
C7 H7B 0.9800
C7 H7C 0.9800
C8 C9 1.409(2)
C8 C13 1.394(2)
C9 C10 1.392(2)
C9 C14 1.502(2)
C10 H10 0.9500
C10 C11 1.382(3)
C11 H11 0.9500
C11 C12 1.380(3)
C12 H12 0.9500
C12 C13 1.385(2)
C13 H13 0.9500
C14 H14A 0.9800
C14 H14B 0.9800
C14 H14C 0.9800
C15 C16 1.411(2)
C15 C20 1.396(2)
C16 C17 1.390(3)
C16 C21 1.509(2)
C17 H17 0.9500
C17 C18 1.383(3)
C18 H18 0.9500
C18 C19 1.379(3)
C19 H19 0.9500
C19 C20 1.386(2)
C20 H20 0.9500
C21 H21A 0.9800
C21 H21B 0.9800
C21 H21C 0.9800
O2 H2 0.9217
O2 O3 1.426(2)
O3 H3A 0.9509

loop_
_geom_hbond_atom_site_label_D
_geom_hbond_atom_site_label_H
_geom_hbond_atom_site_label_A
_geom_hbond_distance_DH
_geom_hbond_distance_HA
_geom_hbond_distance_DA
_geom_hbond_angle_DHA
_geom_hbond_site_symmetry_A
O2 H2 O1 0.92 1.82 2.7286(19) 167.0 .
O3 H3A O1 0.95 1.88 2.819(2) 168.0 3_767

loop_
_geom_torsion_atom_site_label_1
_geom_torsion_atom_site_label_2
_geom_torsion_atom_site_label_3
_geom_torsion_atom_site_label_4
_geom_torsion
P1 C1 C2 C3 -178.76(13)
P1 C1 C2 C7 0.3(2)
P1 C1 C6 C5 178.65(13)
P1 C8 C9 C10 175.34(13)
P1 C8 C9 C14 -5.2(2)
P1 C8 C13 C12 -174.57(13)
P1 C15 C16 C17 177.73(13)
P1 C15 C16 C21 -3.4(2)
P1 C15 C20 C19 -178.09(13)
O1 P1 C1 C2 -47.08(16)
O1 P1 C1 C6 134.76(13)
O1 P1 C8 C9 -55.34(15)
O1 P1 C8 C13 121.01(13)
O1 P1 C15 C16 -46.83(16)
O1 P1 C15 C20 132.42(13)
C1 P1 C8 C9 -178.35(13)
C1 P1 C8 C13 -2.00(15)
C1 P1 C15 C16 76.98(15)
C1 P1 C15 C20 -103.77(14)
C1 C2 C3 C4 0.3(3)
C2 C1 C6 C5 0.5(3)
C2 C3 C4 C5 0.2(3)
C3 C4 C5 C6 -0.4(3)
C4 C5 C6 C1 0.0(3)
C6 C1 C2 C3 -0.6(2)
C6 C1 C2 C7 178.42(16)
C7 C2 C3 C4 -178.80(17)
C8 P1 C1 C2 75.19(15)
C8 P1 C1 C6 -102.98(14)
C8 P1 C15 C16 -170.06(13)
C8 P1 C15 C20 9.19(16)
C8 C9 C10 C11 -1.0(3)
C9 C8 C13 C12 1.9(2)
C9 C10 C11 C12 2.1(3)
C10 C11 C12 C13 -1.2(3)
C11 C12 C13 C8 -0.7(3)
C13 C8 C9 C10 -1.0(2)
C13 C8 C9 C14 178.44(16)
C14 C9 C10 C11 179.57(17)
C15 P1 C1 C2 -170.95(13)
C15 P1 C1 C6 10.89(16)
C15 P1 C8 C9 68.66(15)
C15 P1 C8 C13 -114.99(14)
C15 C16 C17 C18 0.6(3)
C16 C15 C20 C19 1.2(3)
C16 C17 C18 C19 0.8(3)
C17 C18 C19 C20 -1.2(3)
C18 C19 C20 C15 0.2(3)
C20 C15 C16 C17 -1.5(2)
C20 C15 C16 C21 177.36(16)
C21 C16 C17 C18 -178.35(17)
